data_2012725
loop_
_publ_author_name
'Fri\<s\<ci\'c, Tomislav'
'Lough, Alan J.'
'Ferguson, George'
'Kaitner, Branko'

_publ_section_title
;
 Enantiomeric
 bis(\m-<i>N</i>,<i>N</i>'-hexamethylenedisalicylaldiminato)dicopper(II)
 complexes
;
_journal_issue 5
_journal_name_full 'Acta Crystallographica Section C'
_journal_page_first m313
_journal_page_last m315
_journal_paper_doi 10.1107/S0108270102006297
_journal_volume 58
_journal_year 2002
_chemical_formula_iupac '[Cu2 (C20 H22 N2 O2)2]'
_chemical_formula_moiety 'C40 H44 Cu2 N4 O4'
_chemical_formula_sum 'C40 H44 Cu2 N4 O4'
_chemical_formula_weight 771.81
_chemical_name_systematic
;
bis{\m-2,2'-[hexane-1,6-diylbis(nitrilomethylidyne)]diphenolato-
1:2\k^4^O,N:N',O'}dicopper(II)
;
_space_group_IT_number 78
_symmetry_cell_setting tetragonal
_symmetry_space_group_name_Hall 'P 4cw'
_symmetry_space_group_name_H-M 'P 43'
_atom_sites_solution_hydrogens geom
_atom_sites_solution_primary direct
_atom_sites_solution_secondary difmap
_cell_angle_alpha 90
_cell_angle_beta 90
_cell_angle_gamma 90
_cell_formula_units_Z 4
_cell_length_a 13.3288(2)
_cell_length_b 13.3288(2)
_cell_length_c 20.5834(7)
_cell_measurement_reflns_used 4153
_cell_measurement_temperature 150.0(10)
_cell_measurement_theta_max 27.45
_cell_measurement_theta_min 2.93
_cell_volume 3656.78(15)
_computing_cell_refinement 'DENZO-SMN (Otwinowski & Minor, 1997)'
_computing_data_collection 'COLLECT (Nonius, 1997-2000)'
_computing_data_reduction DENZO-SMN
_computing_molecular_graphics 'ORTEPII (Johnson, 1976) and PLATON (Spek, 2002)'
_computing_publication_material 'SHELXL97 and PRPKAPPA (Ferguson, 1999)'
_computing_structure_refinement 'SHELXL97 (Sheldrick, 1997)'
_computing_structure_solution 'SHELXS97 (Sheldrick, 1997)'
_diffrn_ambient_temperature 150.0(10)
_diffrn_measured_fraction_theta_full 0.998
_diffrn_measured_fraction_theta_max 0.998
_diffrn_measurement_device_type 'Nonius KappaCCD area-detector'
_diffrn_measurement_method '\f scans and \w scans with \k offsets'
_diffrn_radiation_monochromator graphite
_diffrn_radiation_source 'fine-focus sealed X-ray tube'
_diffrn_radiation_type 'Mo K\a'
_diffrn_radiation_wavelength 0.71073
_diffrn_reflns_av_R_equivalents 0.103
_diffrn_reflns_av_sigmaI/netI 0.131
_diffrn_reflns_limit_h_max 17
_diffrn_reflns_limit_h_min -17
_diffrn_reflns_limit_k_max 12
_diffrn_reflns_limit_k_min -12
_diffrn_reflns_limit_l_max 23
_diffrn_reflns_limit_l_min -26
_diffrn_reflns_number 20308
_diffrn_reflns_theta_full 27.45
_diffrn_reflns_theta_max 27.45
_diffrn_reflns_theta_min 2.93
_diffrn_standards_decay_% negligible
_exptl_absorpt_coefficient_mu 1.209
_exptl_absorpt_correction_T_max 0.889
_exptl_absorpt_correction_T_min 0.794
_exptl_absorpt_correction_type multi-scan
_exptl_absorpt_process_details 'DENZO-SMN (Otwinowski & Minor, 1997)'
_exptl_crystal_colour red
_exptl_crystal_density_diffrn 1.402
_exptl_crystal_density_meas ?
_exptl_crystal_density_method 'not measured'
_exptl_crystal_description prism
_exptl_crystal_F_000 1608
_exptl_crystal_size_max 0.20
_exptl_crystal_size_mid 0.18
_exptl_crystal_size_min 0.10
_refine_diff_density_max 0.35
_refine_diff_density_min -0.47
_refine_ls_abs_structure_details 'Flack (1983), 3505 Friedel pairs'
_refine_ls_abs_structure_Flack 0.000(14)
_refine_ls_extinction_method none
_refine_ls_goodness_of_fit_ref 0.956
_refine_ls_hydrogen_treatment constr
_refine_ls_matrix_type full
_refine_ls_number_parameters 470
_refine_ls_number_reflns 7763
_refine_ls_number_restraints 59
_refine_ls_restrained_S_all 0.956
_refine_ls_R_factor_all 0.113
_refine_ls_R_factor_gt 0.049
_refine_ls_shift/su_max <0.001
_refine_ls_shift/su_mean 0.000
_refine_ls_structure_factor_coef Fsqd
_refine_ls_weighting_details 'w = 1/[\s^2^(Fo^2^)+(0.0212P)^2^] where P=(Fo^2^+2Fc^2^)/3'
_refine_ls_weighting_scheme calc
_refine_ls_wR_factor_gt 0.081
_refine_ls_wR_factor_ref 0.098
_reflns_number_gt 4824
_reflns_number_total 7763
_reflns_threshold_expression I>2\s(I)
_cod_data_source_file sk1547.cif
_cod_data_source_block II
_cod_depositor_comments
;
The following automatic conversions were performed:

'_exptl_crystal_density_meas' value 'not measured' was changed to '?'
- the value is perceived as not measured.

Automatic conversion script
Id: cif_fix_values 3008 2015-01-20 13:52:24Z robertas 
;
_cod_original_sg_symbol_H-M P43
_cod_database_code 2012725
_cod_database_fobs_code 2012725

loop_
_symmetry_equiv_pos_as_xyz
'x, y, z'
'-y, x, z+3/4'
'-x, -y, z+1/2'
'y, -x, z+1/4'

loop_
_atom_site_label
_atom_site_fract_x
_atom_site_fract_y
_atom_site_fract_z
_atom_site_U_iso_or_equiv
_atom_site_adp_type
_atom_site_calc_flag
_atom_site_refinement_flags
_atom_site_occupancy
_atom_site_disorder_assembly
_atom_site_disorder_group
_atom_site_type_symbol
Cu1 0.19609(4) 0.33581(4) 0.49998(3) 0.03574(16) Uani d . 1 . . Cu
Cu2 0.34869(4) -0.17673(4) 0.35611(3) 0.03360(16) Uani d . 1 . . Cu
O1 0.1703(2) 0.2884(2) 0.58532(18) 0.0410(9) Uani d . 1 . . O
O2 0.2022(2) 0.4367(2) 0.43572(19) 0.0471(10) Uani d . 1 . . O
O3 0.2201(2) -0.1761(2) 0.31595(17) 0.0388(9) Uani d . 1 . . O
O4 0.4817(2) -0.2143(2) 0.37788(17) 0.0383(9) Uani d . 1 . . O
N1 0.3429(3) 0.3433(3) 0.5133(2) 0.0354(10) Uani d . 1 . . N
N2 0.0692(3) 0.2809(3) 0.4675(2) 0.0334(9) Uani d D 1 A . N
N3 0.4046(3) -0.0810(3) 0.2919(2) 0.0348(10) Uani d . 1 A . N
N4 0.2922(3) -0.2400(3) 0.4335(2) 0.0408(11) Uani d D 1 A . N
C21 0.0427(3) 0.4077(3) 0.3839(2) 0.0326(11) Uani d . 1 . . C
C22 0.1346(3) 0.4608(3) 0.3919(3) 0.0361(12) Uani d . 1 . . C
C23 0.1531(3) 0.5418(3) 0.3505(3) 0.0432(13) Uani d . 1 . . C
C24 0.0854(4) 0.5711(4) 0.3044(3) 0.0502(14) Uani d . 1 . . C
C25 -0.0068(4) 0.5208(4) 0.2977(3) 0.0503(14) Uani d . 1 . . C
C26 -0.0261(4) 0.4408(4) 0.3367(3) 0.0425(14) Uani d . 1 . . C
C27 0.0176(3) 0.3207(4) 0.4217(3) 0.0385(13) Uani d . 1 . . C
C11 0.3371(4) 0.3014(3) 0.6283(3) 0.0376(13) Uani d . 1 . . C
C12 0.2329(3) 0.2854(3) 0.6353(3) 0.0338(12) Uani d . 1 . . C
C13 0.1940(4) 0.2659(4) 0.6974(3) 0.0437(13) Uani d . 1 . . C
C14 0.2567(4) 0.2613(4) 0.7507(3) 0.0500(14) Uani d . 1 . . C
C15 0.3579(4) 0.2741(4) 0.7449(3) 0.0560(15) Uani d . 1 . . C
C16 0.3974(4) 0.2934(4) 0.6845(3) 0.0526(15) Uani d . 1 . . C
C17 0.3846(4) 0.3274(3) 0.5682(3) 0.0401(14) Uani d . 1 . . C
C41 0.4493(3) -0.3197(3) 0.4700(3) 0.0357(12) Uani d . 1 . . C
C42 0.5127(3) -0.2735(3) 0.4247(2) 0.0310(11) Uani d . 1 . . C
C43 0.6173(3) -0.2920(3) 0.4319(3) 0.0377(12) Uani d . 1 . . C
C44 0.6533(3) -0.3532(3) 0.4796(3) 0.0389(13) Uani d . 1 . . C
C45 0.5891(4) -0.4011(4) 0.5228(3) 0.0443(14) Uani d . 1 . . C
C46 0.4881(4) -0.3835(4) 0.5177(3) 0.0435(14) Uani d . 1 . . C
C47 0.3434(4) -0.2991(4) 0.4721(3) 0.0439(14) Uani d . 1 . . C
C31 0.2630(3) -0.0914(3) 0.2165(3) 0.0350(12) Uani d . 1 . . C
C32 0.1973(3) -0.1459(3) 0.2572(3) 0.0349(13) Uani d . 1 . . C
C33 0.1007(3) -0.1666(3) 0.2323(3) 0.0365(12) Uani d . 1 . . C
C34 0.0727(4) -0.1390(4) 0.1703(3) 0.0435(13) Uani d . 1 . . C
C35 0.1394(4) -0.0881(4) 0.1299(3) 0.0444(14) Uani d . 1 . . C
C36 0.2326(4) -0.0643(3) 0.1532(3) 0.0418(13) Uani d . 1 . . C
C37 0.3620(3) -0.0590(3) 0.2375(3) 0.0368(13) Uani d . 1 . . C
C1 0.4079(3) 0.3716(3) 0.4581(2) 0.0376(12) Uani d D 1 . . C
C2 0.4011(4) 0.2955(3) 0.4034(2) 0.0414(13) Uani d D 1 . . C
C3 0.4413(3) 0.1916(3) 0.4187(2) 0.0383(13) Uani d D 1 . . C
C4 0.4391(3) 0.1239(3) 0.3593(2) 0.0396(12) Uani d D 1 . . C
C5 0.4994(3) 0.0280(3) 0.3666(2) 0.0418(13) Uani d D 1 . . C
C6 0.5032(3) -0.0352(3) 0.3053(2) 0.0378(12) Uani d D 1 A . C
C61 0.0247(7) 0.1899(4) 0.4985(6) 0.0362(18) Uani d PD 0.747(6) A -1 C
C62 0.0642(4) 0.0930(4) 0.4691(4) 0.047(2) Uani d PD 0.747(6) A -1 C
C63 0.1749(4) 0.0737(4) 0.4809(4) 0.054(2) Uani d PD 0.747(6) A -1 C
C64 0.2097(5) -0.0253(4) 0.4518(4) 0.052(2) Uani d PD 0.747(6) A -1 C
C65 0.1737(5) -0.1179(4) 0.4881(4) 0.053(2) Uani d PD 0.747(6) A -1 C
C66 0.1864(4) -0.2165(4) 0.4519(3) 0.0348(18) Uani d PD 0.747(6) A -1 C
N72 0.0692(3) 0.2809(3) 0.4675(2) 0.0334(9) Uani d P 0.00 A -2 N
C71 0.040(2) 0.1806(12) 0.491(3) 0.060 Uiso d PD 0.253(6) A -2 C
C72 0.1225(17) 0.1066(8) 0.4754(13) 0.060 Uiso d PD 0.253(6) A -2 C
C73 0.1144(15) 0.0076(8) 0.5086(9) 0.060 Uiso d PD 0.253(6) A -2 C
C74 0.1749(19) -0.0746(9) 0.4762(13) 0.060 Uiso d PD 0.253(6) A -2 C
C75 0.1505(13) -0.1784(9) 0.4970(10) 0.060 Uiso d PD 0.253(6) A -2 C
C76 0.1853(10) -0.2594(12) 0.4509(14) 0.060 Uiso d PD 0.253(6) A -2 C
N74 0.2922(3) -0.2400(3) 0.4335(2) 0.0408(11) Uani d P 0.00 A -2 N
H23 0.2144 0.5775 0.3544 0.052 Uiso calc R 1 . . H
H24 0.1007 0.6258 0.2766 0.060 Uiso calc R 1 A . H
H25 -0.0547 0.5424 0.2666 0.060 Uiso calc R 1 . . H
H26 -0.0879 0.4061 0.3320 0.051 Uiso calc R 1 A . H
H27 -0.0444 0.2890 0.4116 0.046 Uiso calc R 1 A . H
H13 0.1240 0.2559 0.7028 0.052 Uiso calc R 1 . . H
H14 0.2287 0.2488 0.7924 0.060 Uiso calc R 1 A . H
H15 0.4002 0.2698 0.7820 0.067 Uiso calc R 1 . . H
H16 0.4679 0.3016 0.6804 0.063 Uiso calc R 1 A . H
H17 0.4556 0.3336 0.5694 0.048 Uiso calc R 1 A . H
H43 0.6631 -0.2610 0.4028 0.045 Uiso calc R 1 . . H
H44 0.7236 -0.3633 0.4834 0.047 Uiso calc R 1 A . H
H45 0.6146 -0.4450 0.5551 0.053 Uiso calc R 1 . . H
H46 0.4435 -0.4154 0.5471 0.052 Uiso calc R 1 A . H
H47 0.3064 -0.3321 0.5053 0.053 Uiso calc R 1 A . H
H33 0.0536 -0.2006 0.2591 0.044 Uiso calc R 1 . . H
H34 0.0073 -0.1547 0.1551 0.052 Uiso calc R 1 A . H
H35 0.1205 -0.0703 0.0870 0.053 Uiso calc R 1 . . H
H36 0.2780 -0.0287 0.1260 0.050 Uiso calc R 1 A . H
H37 0.3988 -0.0178 0.2083 0.044 Uiso calc R 1 A . H
H1A 0.4783 0.3763 0.4732 0.045 Uiso calc R 1 A . H
H1B 0.3875 0.4384 0.4417 0.045 Uiso calc R 1 . . H
H2A 0.3298 0.2890 0.3905 0.050 Uiso calc R 1 . . H
H2B 0.4382 0.3221 0.3655 0.050 Uiso calc R 1 . . H
H3A 0.4004 0.1611 0.4537 0.046 Uiso calc R 1 A . H
H3B 0.5111 0.1973 0.4346 0.046 Uiso calc R 1 . . H
H4A 0.3685 0.1060 0.3497 0.048 Uiso calc R 1 . . H
H4B 0.4653 0.1618 0.3215 0.048 Uiso calc R 1 . . H
H5A 0.4698 -0.0126 0.4021 0.050 Uiso calc R 1 A . H
H5B 0.5688 0.0456 0.3795 0.050 Uiso calc R 1 . . H
H6A 0.5233 0.0074 0.2681 0.045 Uiso calc R 1 . . H
H6B 0.5542 -0.0887 0.3104 0.045 Uiso calc R 1 . . H
H61A -0.0492 0.1920 0.4936 0.043 Uiso calc PR 0.747(6) A -1 H
H61B 0.0401 0.1908 0.5456 0.043 Uiso calc PR 0.747(6) A -1 H
H62A 0.0253 0.0362 0.4872 0.056 Uiso calc PR 0.747(6) A -1 H
H62B 0.0521 0.0945 0.4217 0.056 Uiso calc PR 0.747(6) A -1 H
H63A 0.1878 0.0731 0.5283 0.065 Uiso calc PR 0.747(6) A -1 H
H63B 0.2144 0.1292 0.4617 0.065 Uiso calc PR 0.747(6) A -1 H
H64A 0.1856 -0.0292 0.4063 0.062 Uiso calc PR 0.747(6) A -1 H
H64B 0.2839 -0.0258 0.4507 0.062 Uiso calc PR 0.747(6) A -1 H
H65A 0.2108 -0.1224 0.5297 0.064 Uiso calc PR 0.747(6) A -1 H
H65B 0.1018 -0.1091 0.4986 0.064 Uiso calc PR 0.747(6) A -1 H
H66A 0.1604 -0.2716 0.4795 0.042 Uiso calc PR 0.747(6) A -1 H
H66B 0.1451 -0.2144 0.4120 0.042 Uiso calc PR 0.747(6) A -1 H
H71A -0.0231 0.1593 0.4703 0.072 Uiso calc PR 0.253(6) A -2 H
H71B 0.0295 0.1828 0.5388 0.072 Uiso calc PR 0.253(6) A -2 H
H72A 0.1227 0.0952 0.4279 0.072 Uiso calc PR 0.253(6) A -2 H
H72B 0.1877 0.1372 0.4871 0.072 Uiso calc PR 0.253(6) A -2 H
H73A 0.0430 -0.0129 0.5097 0.072 Uiso calc PR 0.253(6) A -2 H
H73B 0.1373 0.0150 0.5541 0.072 Uiso calc PR 0.253(6) A -2 H
H74A 0.1648 -0.0698 0.4287 0.072 Uiso calc PR 0.253(6) A -2 H
H74B 0.2469 -0.0622 0.4849 0.072 Uiso calc PR 0.253(6) A -2 H
H75A 0.0769 -0.1840 0.5023 0.072 Uiso calc PR 0.253(6) A -2 H
H75B 0.1814 -0.1905 0.5401 0.072 Uiso calc PR 0.253(6) A -2 H
H76A 0.1789 -0.3260 0.4718 0.072 Uiso calc PR 0.253(6) A -2 H
H76B 0.1433 -0.2590 0.4112 0.072 Uiso calc PR 0.253(6) A -2 H

loop_
_atom_site_aniso_label
_atom_site_aniso_U_11
_atom_site_aniso_U_22
_atom_site_aniso_U_33
_atom_site_aniso_U_12
_atom_site_aniso_U_13
_atom_site_aniso_U_23
Cu1 0.0316(3) 0.0402(3) 0.0354(4) 0.0011(3) -0.0025(3) 0.0014(3)
Cu2 0.0306(3) 0.0403(3) 0.0299(4) -0.0006(3) 0.0009(3) 0.0012(3)
O1 0.0400(18) 0.050(2) 0.033(2) 0.0018(16) -0.0033(16) 0.0049(17)
O2 0.0348(18) 0.048(2) 0.058(3) -0.0052(16) -0.0046(19) 0.0154(19)
O3 0.0333(17) 0.055(2) 0.028(3) -0.0017(15) 0.0022(16) 0.0041(17)
O4 0.0345(17) 0.0455(19) 0.035(2) 0.0024(14) 0.0028(16) 0.0082(17)
N1 0.036(2) 0.036(2) 0.035(3) 0.0049(17) 0.000(2) -0.004(2)
N2 0.038(2) 0.035(2) 0.027(3) 0.0037(18) 0.0013(19) 0.0017(19)
N3 0.037(2) 0.032(2) 0.035(3) -0.0064(17) -0.003(2) -0.005(2)
N4 0.028(2) 0.061(3) 0.034(3) -0.0002(19) 0.0052(19) 0.001(2)
C21 0.035(3) 0.040(3) 0.022(3) 0.003(2) 0.002(2) 0.002(2)
C22 0.036(3) 0.038(3) 0.034(4) 0.005(2) 0.004(2) 0.003(2)
C23 0.043(3) 0.042(3) 0.045(4) 0.004(2) 0.008(3) 0.013(3)
C24 0.063(4) 0.047(3) 0.041(4) 0.012(3) 0.011(3) 0.009(3)
C25 0.063(4) 0.056(3) 0.032(4) 0.013(3) -0.012(3) 0.000(3)
C26 0.045(3) 0.047(3) 0.036(4) 0.001(2) -0.005(3) 0.000(3)
C27 0.030(3) 0.042(3) 0.044(4) -0.002(2) -0.001(2) -0.006(3)
C11 0.042(3) 0.034(3) 0.036(4) 0.006(2) -0.007(3) -0.003(2)
C12 0.038(3) 0.029(2) 0.035(4) 0.001(2) -0.008(2) -0.001(2)
C13 0.042(3) 0.044(3) 0.044(4) -0.001(2) 0.000(3) 0.006(3)
C14 0.068(4) 0.050(3) 0.032(4) -0.011(3) -0.001(3) 0.001(3)
C15 0.068(4) 0.069(4) 0.031(4) -0.015(3) -0.020(3) 0.011(3)
C16 0.043(3) 0.068(4) 0.048(4) 0.004(3) -0.012(3) -0.008(3)
C17 0.034(3) 0.039(3) 0.047(4) 0.004(2) 0.000(3) -0.006(3)
C41 0.034(3) 0.041(3) 0.032(3) 0.000(2) 0.002(2) -0.001(2)
C42 0.032(2) 0.034(3) 0.028(3) -0.003(2) 0.001(2) -0.003(2)
C43 0.031(3) 0.044(3) 0.038(4) -0.006(2) 0.001(2) -0.001(3)
C44 0.031(2) 0.042(3) 0.043(4) 0.004(2) -0.011(2) -0.009(3)
C45 0.046(3) 0.039(3) 0.048(4) 0.006(2) -0.010(3) 0.002(3)
C46 0.044(3) 0.047(3) 0.039(4) -0.002(2) 0.003(3) 0.007(3)
C47 0.041(3) 0.052(3) 0.039(4) -0.008(2) 0.005(3) 0.005(3)
C31 0.038(3) 0.032(2) 0.035(3) -0.002(2) 0.001(2) -0.001(2)
C32 0.035(3) 0.031(2) 0.039(4) 0.006(2) -0.003(3) -0.002(2)
C33 0.037(3) 0.037(3) 0.036(4) 0.003(2) 0.001(2) 0.002(2)
C34 0.049(3) 0.045(3) 0.036(4) -0.002(2) -0.007(3) -0.001(3)
C35 0.057(3) 0.051(3) 0.025(3) -0.008(3) -0.010(3) 0.005(3)
C36 0.054(3) 0.036(3) 0.036(4) -0.005(2) 0.005(3) 0.001(3)
C37 0.036(3) 0.032(2) 0.043(4) 0.000(2) 0.004(2) -0.004(2)
C1 0.032(3) 0.038(3) 0.043(4) -0.008(2) 0.000(2) 0.003(2)
C2 0.042(3) 0.042(3) 0.040(4) -0.002(2) 0.006(3) 0.001(3)
C3 0.038(3) 0.042(3) 0.035(4) -0.004(2) -0.003(2) 0.005(3)
C4 0.044(3) 0.044(3) 0.031(3) -0.007(2) 0.000(3) -0.003(3)
C5 0.038(3) 0.041(3) 0.046(4) -0.006(2) -0.007(3) 0.000(3)
C6 0.036(3) 0.037(3) 0.041(4) -0.006(2) 0.004(2) 0.000(3)
C61 0.038(4) 0.033(3) 0.038(5) 0.001(3) -0.004(4) 0.004(4)
C62 0.050(4) 0.035(4) 0.055(6) 0.001(3) -0.010(4) -0.002(4)
C63 0.037(4) 0.043(4) 0.083(7) -0.011(3) 0.001(4) 0.000(4)
C64 0.042(4) 0.043(4) 0.069(7) 0.000(3) 0.019(4) 0.007(4)
C65 0.043(4) 0.036(4) 0.081(7) 0.009(4) 0.034(4) 0.005(5)
C66 0.022(3) 0.049(4) 0.034(5) 0.007(3) 0.012(3) 0.013(4)
N72 0.038(2) 0.035(2) 0.027(3) 0.0037(18) 0.0013(19) 0.0017(19)
N74 0.028(2) 0.061(3) 0.034(3) -0.0002(19) 0.0052(19) 0.001(2)

loop_
_atom_type_symbol
_atom_type_description
_atom_type_scat_dispersion_real
_atom_type_scat_dispersion_imag
_atom_type_scat_source
C C 0.0033 0.0016 'International Tables Vol C Tables 4.2.6.8 and 6.1.1.4'
H H 0.0000 0.0000 'International Tables Vol C Tables 4.2.6.8 and 6.1.1.4'
Cu Cu 0.3201 1.2651 'International Tables Vol C Tables 4.2.6.8 and 6.1.1.4'
N N 0.0061 0.0033 'International Tables Vol C Tables 4.2.6.8 and 6.1.1.4'
O O 0.0106 0.0060 'International Tables Vol C Tables 4.2.6.8 and 6.1.1.4'

loop_
_geom_angle_atom_site_label_1
_geom_angle_atom_site_label_2
_geom_angle_atom_site_label_3
_geom_angle
_geom_angle_publ_flag
O2 Cu1 O1 153.28(15) no
O2 Cu1 N2 93.64(15) no
O1 Cu1 N2 92.05(16) no
O2 Cu1 N1 91.07(15) no
O1 Cu1 N1 93.88(17) no
N2 Cu1 N1 156.81(16) no
O4 Cu2 O3 161.09(14) no
O4 Cu2 N4 93.08(15) no
O3 Cu2 N4 90.52(15) no
O4 Cu2 N3 88.64(14) no
O3 Cu2 N3 92.63(15) no
N4 Cu2 N3 165.10(17) no
C12 O1 Cu1 127.9(3) no
C22 O2 Cu1 128.7(3) no
C32 O3 Cu2 127.7(3) no
C42 O4 Cu2 128.8(3) no
C17 N1 C1 117.9(4) no
C17 N1 Cu1 122.9(4) no
C1 N1 Cu1 119.1(3) no
C27 N2 C61 116.0(6) no
C27 N2 Cu1 124.0(3) no
C61 N2 Cu1 120.0(6) no
C37 N3 C6 117.5(4) no
C37 N3 Cu2 124.0(3) no
C6 N3 Cu2 118.4(3) no
C47 N4 C66 117.7(5) no
C47 N4 Cu2 123.6(3) no
C66 N4 Cu2 118.7(4) no
C26 C21 C22 119.1(4) no
C26 C21 C27 118.3(4) no
C22 C21 C27 122.6(4) no
O2 C22 C23 119.2(4) no
O2 C22 C21 123.2(4) no
C23 C22 C21 117.6(5) no
C24 C23 C22 121.9(5) no
C24 C23 H23 119.1 no
C22 C23 H23 119.1 no
C23 C24 C25 120.6(5) no
C23 C24 H24 119.7 no
C25 C24 H24 119.7 no
C26 C25 C24 118.8(5) no
C26 C25 H25 120.6 no
C24 C25 H25 120.6 no
C25 C26 C21 122.0(5) no
C25 C26 H26 119.0 no
C21 C26 H26 119.0 no
N2 C27 C21 127.4(4) no
N2 C27 H27 116.3 no
C21 C27 H27 116.3 no
C12 C11 C16 117.7(5) no
C12 C11 C17 124.1(5) no
C16 C11 C17 118.3(5) no
O1 C12 C13 118.7(4) no
O1 C12 C11 122.3(5) no
C13 C12 C11 119.0(5) no
C14 C13 C12 120.6(5) no
C14 C13 H13 119.7 no
C12 C13 H13 119.7 no
C15 C14 C13 121.5(6) no
C15 C14 H14 119.2 no
C13 C14 H14 119.2 no
C14 C15 C16 118.8(6) no
C14 C15 H15 120.6 no
C16 C15 H15 120.6 no
C15 C16 C11 122.4(5) no
C15 C16 H16 118.8 no
C11 C16 H16 118.8 no
N1 C17 C11 127.8(5) no
N1 C17 H17 116.1 no
C11 C17 H17 116.1 no
C46 C41 C42 120.8(4) no
C46 C41 C47 117.2(5) no
C42 C41 C47 121.9(5) no
O4 C42 C41 124.3(4) no
O4 C42 C43 119.2(4) no
C41 C42 C43 116.4(5) no
C44 C43 C42 121.6(5) no
C44 C43 H43 119.2 no
C42 C43 H43 119.2 no
C43 C44 C45 121.2(4) no
C43 C44 H44 119.4 no
C45 C44 H44 119.4 no
C46 C45 C44 118.5(5) no
C46 C45 H45 120.7 no
C44 C45 H45 120.7 no
C45 C46 C41 121.4(5) no
C45 C46 H46 119.3 no
C41 C46 H46 119.3 no
N4 C47 C41 127.4(5) no
N4 C47 H47 116.3 no
C41 C47 H47 116.3 no
C32 C31 C36 120.0(4) no
C32 C31 C37 122.7(5) no
C36 C31 C37 117.3(5) no
O3 C32 C31 124.1(4) no
O3 C32 C33 119.0(5) no
C31 C32 C33 116.8(5) no
C34 C33 C32 122.0(5) no
C34 C33 H33 119.0 no
C32 C33 H33 119.0 no
C33 C34 C35 120.6(5) no
C33 C34 H34 119.7 no
C35 C34 H34 119.7 no
C36 C35 C34 118.9(5) no
C36 C35 H35 120.5 no
C34 C35 H35 120.5 no
C35 C36 C31 121.6(5) no
C35 C36 H36 119.2 no
C31 C36 H36 119.2 no
N3 C37 C31 126.2(5) no
N3 C37 H37 116.9 no
C31 C37 H37 116.9 no
N1 C1 C2 111.4(4) no
N1 C1 H1A 109.4 no
C2 C1 H1A 109.4 no
N1 C1 H1B 109.4 no
C2 C1 H1B 109.4 no
H1A C1 H1B 108.0 no
C3 C2 C1 115.7(4) no
C3 C2 H2A 108.3 no
C1 C2 H2A 108.3 no
C3 C2 H2B 108.3 no
C1 C2 H2B 108.3 no
H2A C2 H2B 107.4 no
C2 C3 C4 111.6(4) no
C2 C3 H3A 109.3 no
C4 C3 H3A 109.3 no
C2 C3 H3B 109.3 no
C4 C3 H3B 109.3 no
H3A C3 H3B 108.0 no
C5 C4 C3 114.1(4) no
C5 C4 H4A 108.7 no
C3 C4 H4A 108.7 no
C5 C4 H4B 108.7 no
C3 C4 H4B 108.7 no
H4A C4 H4B 107.6 no
C4 C5 C6 113.7(4) no
C4 C5 H5A 108.8 no
C6 C5 H5A 108.8 no
C4 C5 H5B 108.8 no
C6 C5 H5B 108.8 no
H5A C5 H5B 107.7 no
N3 C6 C5 110.8(4) no
N3 C6 H6A 109.5 no
C5 C6 H6A 109.5 no
N3 C6 H6B 109.5 no
C5 C6 H6B 109.5 no
H6A C6 H6B 108.1 no
N2 C61 C62 112.5(5) no
N2 C61 H61A 109.1 no
C62 C61 H61A 109.1 no
N2 C61 H61B 109.1 no
C62 C61 H61B 109.1 no
H61A C61 H61B 107.8 no
C63 C62 C61 114.6(6) no
C63 C62 H62A 108.6 no
C61 C62 H62A 108.6 no
C63 C62 H62B 108.6 no
C61 C62 H62B 108.6 no
H62A C62 H62B 107.6 no
C62 C63 C64 112.3(5) no
C62 C63 H63A 109.1 no
C64 C63 H63A 109.1 no
C62 C63 H63B 109.1 no
C64 C63 H63B 109.1 no
H63A C63 H63B 107.9 no
C65 C64 C63 114.4(5) no
C65 C64 H64A 108.7 no
C63 C64 H64A 108.7 no
C65 C64 H64B 108.7 no
C63 C64 H64B 108.7 no
H64A C64 H64B 107.6 no
C66 C65 C64 115.2(5) no
C66 C65 H65A 108.5 no
C64 C65 H65A 108.5 no
C66 C65 H65B 108.5 no
C64 C65 H65B 108.5 no
H65A C65 H65B 107.5 no
N4 C66 C65 114.2(5) no
N4 C66 H66A 108.7 no
C65 C66 H66A 108.7 no
N4 C66 H66B 108.7 no
C65 C66 H66B 108.7 no
H66A C66 H66B 107.6 no
C72 C71 H71A 109.8 no
C72 C71 H71B 109.8 no
H71A C71 H71B 108.3 no
C73 C72 C71 115.3(10) no
C73 C72 H72A 108.5 no
C71 C72 H72A 108.5 no
C73 C72 H72B 108.5 no
C71 C72 H72B 108.5 no
H72A C72 H72B 107.5 no
C72 C73 C74 113.6(10) no
C72 C73 H73A 108.9 no
C74 C73 H73A 108.8 no
C72 C73 H73B 108.8 no
C74 C73 H73B 108.8 no
H73A C73 H73B 107.7 no
C75 C74 C73 115.5(10) no
C75 C74 H74A 108.4 no
C73 C74 H74A 108.4 no
C75 C74 H74B 108.4 no
C73 C74 H74B 108.4 no
H74A C74 H74B 107.5 no
C74 C75 C76 114.7(10) no
C74 C75 H75A 108.6 no
C76 C75 H75A 108.6 no
C74 C75 H75B 108.6 no
C76 C75 H75B 108.6 no
H75A C75 H75B 107.6 no
C75 C76 H76A 110.0 no
C75 C76 H76B 110.0 no
H76A C76 H76B 108.4 no

loop_
_geom_bond_atom_site_label_1
_geom_bond_atom_site_label_2
_geom_bond_site_symmetry_2
_geom_bond_distance
_geom_bond_publ_flag
Cu1 O2 . 1.887(4) yes
Cu1 O1 . 1.898(4) yes
Cu1 N2 . 1.961(4) yes
Cu1 N1 . 1.979(4) yes
Cu2 O4 . 1.896(3) yes
Cu2 O3 . 1.903(3) yes
Cu2 N4 . 1.954(4) yes
Cu2 N3 . 1.983(4) yes
O1 C12 . 1.325(6) no
O2 C22 . 1.314(6) no
O3 C32 . 1.311(6) no
O4 C42 . 1.312(5) no
N1 C17 . 1.278(6) no
N1 C1 . 1.476(6) no
N2 C27 . 1.281(6) no
N2 C61 . 1.493(7) no
N3 C37 . 1.288(6) no
N3 C6 . 1.475(5) no
N4 C47 . 1.310(6) no
N4 C66 . 1.493(6) no
C21 C26 . 1.406(6) no
C21 C22 . 1.424(6) no
C21 C27 . 1.437(7) no
C22 C23 . 1.397(6) no
C23 C24 . 1.366(7) no
C23 H23 . 0.9500 no
C24 C25 . 1.406(7) no
C24 H24 . 0.9500 no
C25 C26 . 1.360(7) no
C25 H25 . 0.9500 no
C26 H26 . 0.9500 no
C27 H27 . 0.9500 no
C11 C12 . 1.412(6) no
C11 C16 . 1.414(7) no
C11 C17 . 1.431(7) no
C12 C13 . 1.404(7) no
C13 C14 . 1.380(7) no
C13 H13 . 0.9500 no
C14 C15 . 1.365(7) no
C14 H14 . 0.9500 no
C15 C16 . 1.375(8) no
C15 H15 . 0.9500 no
C16 H16 . 0.9500 no
C17 H17 . 0.9500 no
C41 C46 . 1.398(6) no
C41 C42 . 1.400(6) no
C41 C47 . 1.439(6) no
C42 C43 . 1.424(6) no
C43 C44 . 1.363(7) no
C43 H43 . 0.9500 no
C44 C45 . 1.389(7) no
C44 H44 . 0.9500 no
C45 C46 . 1.370(6) no
C45 H45 . 0.9500 no
C46 H46 . 0.9500 no
C47 H47 . 0.9500 no
C31 C32 . 1.412(7) no
C31 C36 . 1.413(7) no
C31 C37 . 1.453(6) no
C32 C33 . 1.413(6) no
C33 C34 . 1.379(7) no
C33 H33 . 0.9500 no
C34 C35 . 1.394(7) no
C34 H34 . 0.9500 no
C35 C36 . 1.368(7) no
C35 H35 . 0.9500 no
C36 H36 . 0.9500 no
C37 H37 . 0.9500 no
C1 C2 . 1.519(3) no
C1 H1A . 0.9900 no
C1 H1B . 0.9900 no
C2 C3 . 1.518(3) no
C2 H2A . 0.9900 no
C2 H2B . 0.9900 no
C3 C4 . 1.521(3) no
C3 H3A . 0.9900 no
C3 H3B . 0.9900 no
C4 C5 . 1.518(3) no
C4 H4A . 0.9900 no
C4 H4B . 0.9900 no
C5 C6 . 1.519(3) no
C5 H5A . 0.9900 no
C5 H5B . 0.9900 no
C6 H6A . 0.9900 no
C6 H6B . 0.9900 no
C61 C62 . 1.520(3) no
C61 H61A . 0.9900 no
C61 H61B . 0.9900 no
C62 C63 . 1.517(3) no
C62 H62A . 0.9900 no
C62 H62B . 0.9900 no
C63 C64 . 1.522(3) no
C63 H63A . 0.9900 no
C63 H63B . 0.9900 no
C64 C65 . 1.521(3) no
C64 H64A . 0.9900 no
C64 H64B . 0.9900 no
C65 C66 . 1.520(3) no
C65 H65A . 0.9900 no
C65 H65B . 0.9900 no
C66 H66A . 0.9900 no
C66 H66B . 0.9900 no
C71 C72 . 1.509(10) no
C71 H71A . 0.9900 no
C71 H71B . 0.9900 no
C72 C73 . 1.491(10) no
C72 H72A . 0.9900 no
C72 H72B . 0.9900 no
C73 C74 . 1.515(10) no
C73 H73A . 0.9900 no
C73 H73B . 0.9900 no
C74 C75 . 1.484(9) no
C74 H74A . 0.9900 no
C74 H74B . 0.9900 no
C75 C76 . 1.511(9) no
C75 H75A . 0.9900 no
C75 H75B . 0.9900 no
C76 H76A . 0.9900 no
C76 H76B . 0.9900 no

loop_
_geom_torsion_atom_site_label_1
_geom_torsion_atom_site_label_2
_geom_torsion_atom_site_label_3
_geom_torsion_atom_site_label_4
_geom_torsion
_geom_torsion_publ_flag
O2 Cu1 O1 C12 -88.3(5) no
N2 Cu1 O1 C12 169.4(4) no
N1 Cu1 O1 C12 11.9(4) no
O1 Cu1 O2 C22 -95.5(5) no
N2 Cu1 O2 C22 6.4(4) no
N1 Cu1 O2 C22 163.7(4) no
O4 Cu2 O3 C32 -76.0(6) no
N4 Cu2 O3 C32 -177.0(4) no
N3 Cu2 O3 C32 17.5(4) no
O3 Cu2 O4 C42 -92.8(6) no
N4 Cu2 O4 C42 7.8(4) no
N3 Cu2 O4 C42 173.0(4) no
O2 Cu1 N1 C17 147.7(4) no
O1 Cu1 N1 C17 -6.0(4) no
N2 Cu1 N1 C17 -110.4(5) no
O2 Cu1 N1 C1 -30.2(3) no
O1 Cu1 N1 C1 176.1(3) no
N2 Cu1 N1 C1 71.6(5) no
O2 Cu1 N2 C27 -6.1(4) no
O1 Cu1 N2 C27 147.8(4) no
N1 Cu1 N2 C27 -107.4(5) no
O2 Cu1 N2 C61 176.9(4) no
O1 Cu1 N2 C61 -29.2(4) no
N1 Cu1 N2 C61 75.6(6) no
O4 Cu2 N3 C37 146.4(4) no
O3 Cu2 N3 C37 -14.7(4) no
N4 Cu2 N3 C37 -116.7(7) no
O4 Cu2 N3 C6 -30.6(3) no
O3 Cu2 N3 C6 168.3(3) no
N4 Cu2 N3 C6 66.3(7) no
O4 Cu2 N4 C47 -10.2(4) no
O3 Cu2 N4 C47 151.2(4) no
N3 Cu2 N4 C47 -106.5(7) no
O4 Cu2 N4 C66 166.8(4) no
O3 Cu2 N4 C66 -31.7(4) no
N3 Cu2 N4 C66 70.6(8) no
Cu1 O2 C22 C23 177.2(4) no
Cu1 O2 C22 C21 -3.4(7) no
C26 C21 C22 O2 178.4(5) no
C27 C21 C22 O2 -2.2(7) no
C26 C21 C22 C23 -2.2(7) no
C27 C21 C22 C23 177.2(5) no
O2 C22 C23 C24 -179.4(5) no
C21 C22 C23 C24 1.2(8) no
C22 C23 C24 C25 0.9(9) no
C23 C24 C25 C26 -1.9(9) no
C24 C25 C26 C21 0.8(8) no
C22 C21 C26 C25 1.2(7) no
C27 C21 C26 C25 -178.2(5) no
C61 N2 C27 C21 -179.9(5) no
Cu1 N2 C27 C21 3.0(7) no
C26 C21 C27 N2 -178.4(5) no
C22 C21 C27 N2 2.3(8) no
Cu1 O1 C12 C13 167.7(3) no
Cu1 O1 C12 C11 -12.1(6) no
C16 C11 C12 O1 -178.0(4) no
C17 C11 C12 O1 3.5(7) no
C16 C11 C12 C13 2.1(7) no
C17 C11 C12 C13 -176.4(4) no
O1 C12 C13 C14 179.4(4) no
C11 C12 C13 C14 -0.7(7) no
C12 C13 C14 C15 -0.8(8) no
C13 C14 C15 C16 0.9(8) no
C14 C15 C16 C11 0.6(9) no
C12 C11 C16 C15 -2.1(8) no
C17 C11 C16 C15 176.5(5) no
C1 N1 C17 C11 178.6(4) no
Cu1 N1 C17 C11 0.6(7) no
C12 C11 C17 N1 2.4(8) no
C16 C11 C17 N1 -176.1(5) no
Cu2 O4 C42 C41 -1.5(7) no
Cu2 O4 C42 C43 179.5(3) no
C46 C41 C42 O4 178.6(4) no
C47 C41 C42 O4 -5.4(8) no
C46 C41 C42 C43 -2.4(7) no
C47 C41 C42 C43 173.6(5) no
O4 C42 C43 C44 -179.7(4) no
C41 C42 C43 C44 1.3(7) no
C42 C43 C44 C45 0.8(8) no
C43 C44 C45 C46 -1.7(8) no
C44 C45 C46 C41 0.5(8) no
C42 C41 C46 C45 1.6(8) no
C47 C41 C46 C45 -174.6(5) no
C66 N4 C47 C41 -169.8(5) no
Cu2 N4 C47 C41 7.4(8) no
C46 C41 C47 N4 178.2(5) no
C42 C41 C47 N4 2.0(9) no
Cu2 O3 C32 C31 -11.7(7) no
Cu2 O3 C32 C33 169.6(3) no
C36 C31 C32 O3 178.4(4) no
C37 C31 C32 O3 -2.9(7) no
C36 C31 C32 C33 -3.0(7) no
C37 C31 C32 C33 175.7(4) no
O3 C32 C33 C34 -178.5(4) no
C31 C32 C33 C34 2.7(7) no
C32 C33 C34 C35 -0.6(7) no
C33 C34 C35 C36 -1.3(8) no
C34 C35 C36 C31 1.0(8) no
C32 C31 C36 C35 1.2(7) no
C37 C31 C36 C35 -177.6(4) no
C6 N3 C37 C31 -176.3(4) no
Cu2 N3 C37 C31 6.6(7) no
C32 C31 C37 N3 5.2(7) no
C36 C31 C37 N3 -176.0(5) no
C17 N1 C1 C2 119.2(4) no
Cu1 N1 C1 C2 -62.7(5) no
N1 C1 C2 C3 -65.8(5) no
C1 C2 C3 C4 -175.2(4) no
C2 C3 C4 C5 166.7(4) no
C3 C4 C5 C6 -175.6(4) no
C37 N3 C6 C5 120.2(4) no
Cu2 N3 C6 C5 -62.5(4) no
C4 C5 C6 N3 -70.5(5) no
C27 N2 C61 C62 95.4(8) no
Cu1 N2 C61 C62 -87.4(9) no
N2 C61 C62 C63 66.2(11) no
C61 C62 C63 C64 178.7(6) no
C62 C63 C64 C65 -72.9(9) no
C63 C64 C65 C66 166.4(6) no
C47 N4 C66 C65 96.4(6) no
Cu2 N4 C66 C65 -80.8(6) no
C64 C65 C66 N4 58.9(8) no
C71 C72 C73 C74 161(3) no
C72 C73 C74 C75 -166(2) no
C73 C74 C75 C76 161(2) no
